data_1010801
loop_
_publ_author_name
'Garrido, J'
'Feo, R'

_publ_section_title 'Sur les sulfotellurures de bismuth'
_journal_coden_ASTM BSFMAU
_journal_name_full
;
Bulletin de la Societe Francaise de Mineralogie (-71,1948)
;
_journal_page_first 196
_journal_page_last 204
_journal_volume 61
_journal_year 1938
_chemical_compound_source
;
from Tazna, Bolivia, Collection of the Museum of Paris
;
_chemical_formula_structural 'Bi2 S3'
_chemical_formula_sum 'Bi2 S3'
_chemical_name_mineral Bismuthinite
_chemical_name_systematic 'Bismuth sulfide'
_cell_angle_alpha 90
_cell_angle_beta 90
_cell_angle_gamma 90
_cell_formula_units_Z 0
_cell_length_a 11.13
_cell_length_b 11.27
_cell_length_c 3.97
_cell_volume 498.0
_cod_database_code 1010801

loop_
_atom_site_label
_atom_site_fract_x
_atom_site_fract_y
_atom_site_fract_z
? ? ? ?
